data_2310329
loop_
_publ_author_name
'Oganov, A. P.'
'Price, G. D.'
'Brodholt, J. P.'

_publ_section_title
;
 Theoretical investigation of metastable Al~2~SiO~5~ polymorphs
;
_journal_issue 5
_journal_name_full 'Acta Crystallographica Section A'
_journal_page_first 548
_journal_page_last 557
_journal_paper_doi 10.1107/S0108767301007644
_journal_volume 57
_journal_year 2001
_chemical_formula_sum 'Al2 O5 Si'
_chemical_name_systematic 'Al2 (Si O4) O'
_space_group_IT_number 58
_symmetry_space_group_name_Hall '-P 2 2n'
_symmetry_space_group_name_H-M 'P n n m'
_cell_angle_alpha 90
_cell_angle_beta 90
_cell_angle_gamma 90
_cell_formula_units_Z 4
_cell_length_a 7.679
_cell_length_b 7.727
_cell_length_c 5.666
_cell_volume 336.196
_citation_journal_id_ASTM ACACEQ
_cod_data_source_file Oganov_ACACEQ_2001_871.cif
_cod_data_source_block Al2O5Si1
_cod_original_cell_volume 336.1957
_cod_original_formula_sum 'Al2 O5 Si1'
_cod_database_code 2310329

loop_
_symmetry_equiv_pos_as_xyz
x,y,z
-x,-y,z
x+1/2,-y+1/2,-z+1/2
-x+1/2,y+1/2,-z+1/2
-x,-y,-z
x,y,-z
-x-1/2,y-1/2,z-1/2
x-1/2,-y-1/2,z-1/2

loop_
_atom_site_label
_atom_site_type_symbol
_atom_site_fract_x
_atom_site_fract_y
_atom_site_fract_z
_atom_site_occupancy
_atom_site_U_iso_or_equiv
O3 O-2 0.0941 0.4106 0 1 0.0
O2 O-2 0.412 0.3714 0 1 0.0
O1 O-2 0.4555 0.3511 0.5 1 0.0
Al2 Al+3 0.3605 0.1395 0.5 1 0.0
O4 O-2 0.2262 0.1451 0.2305 1 0.0
Al1 Al+3 0 0 0.2472 1 0.0
Si1 Si+4 0.2304 0.255 0 1 0.0
